data_1518739
loop_
_publ_author_name
'Collins, Mary S.'
'Choi, Robert Y.'
'Zakharov, Lev N.'
'Watson, Lori A.'
'Hay, Benjamin P.'
'Johnson, Darren W.'

_publ_section_title
;
 Self-assembled trinuclear arsenic and antimony macrobicycles
;
_journal_issue 4
_journal_name_full 'Chem. Sci.'
_journal_page_first 2444
_journal_paper_doi 10.1039/C4SC04042B
_journal_volume 6
_journal_year 2015
_chemical_formula_sum 'C24 H24 Cl3 S6 Sb3'
_chemical_formula_weight 976.39
_chemical_name_systematic
; 
 ? 
;
_space_group_IT_number 167
_symmetry_cell_setting hexagonal
_symmetry_space_group_name_Hall '-R 3 2"c'
_symmetry_space_group_name_H-M 'R -3 c :H'
_atom_sites_solution_hydrogens geom
_atom_sites_solution_primary direct
_atom_sites_solution_secondary difmap
_audit_creation_method SHELXLTL
_audit_update_record
;
2014-12-30 deposited with the CCDC.
2015-02-03 downloaded from the CCDC.
;
_cell_angle_alpha 90.00
_cell_angle_beta 90.00
_cell_angle_gamma 120.00
_cell_formula_units_Z 6
_cell_length_a 14.2066(8)
_cell_length_b 14.2066(8)
_cell_length_c 33.410(2)
_cell_measurement_reflns_used 3186
_cell_measurement_temperature 173(2)
_cell_measurement_theta_max 65.57
_cell_measurement_theta_min 4.46
_cell_volume 5839.7(6)
_computing_cell_refinement 'Bruker SAINT'
_computing_data_collection 'Bruker APEX2'
_computing_data_reduction 'Bruker SAINT'
_computing_molecular_graphics 'Bruker SHELXTL'
_computing_publication_material 'Bruker SHELXTL'
_computing_structure_refinement 'SHELXL-97 (Sheldrick, 2008)'
_computing_structure_solution 'SHELXS-97 (Sheldrick, 2008)'
_diffrn_ambient_temperature 173(2)
_diffrn_measured_fraction_theta_full 0.995
_diffrn_measured_fraction_theta_max 0.995
_diffrn_measurement_device_type 'Bruker APEX-II CCD'
_diffrn_measurement_method '\f and \w scans'
_diffrn_radiation_monochromator graphite
_diffrn_radiation_source 'fine-focus sealed tube'
_diffrn_radiation_type CuK\a
_diffrn_radiation_wavelength 1.54178
_diffrn_reflns_av_R_equivalents 0.1290
_diffrn_reflns_av_sigmaI/netI 0.0574
_diffrn_reflns_limit_h_max 16
_diffrn_reflns_limit_h_min -16
_diffrn_reflns_limit_k_max 11
_diffrn_reflns_limit_k_min -16
_diffrn_reflns_limit_l_max 32
_diffrn_reflns_limit_l_min -39
_diffrn_reflns_number 6626
_diffrn_reflns_theta_full 65.82
_diffrn_reflns_theta_max 65.82
_diffrn_reflns_theta_min 6.23
_exptl_absorpt_coefficient_mu 21.393
_exptl_absorpt_correction_T_max 0.6743
_exptl_absorpt_correction_T_min 0.0236
_exptl_absorpt_correction_type multi-scan
_exptl_absorpt_process_details SADABS
_exptl_crystal_colour colorless
_exptl_crystal_density_diffrn 1.666
_exptl_crystal_density_method 'not measured'
_exptl_crystal_description block
_exptl_crystal_F_000 2808
_exptl_crystal_size_max 0.07
_exptl_crystal_size_mid 0.04
_exptl_crystal_size_min 0.02
_refine_diff_density_max 0.941
_refine_diff_density_min -0.411
_refine_diff_density_rms 0.160
_refine_ls_extinction_method none
_refine_ls_goodness_of_fit_ref 1.032
_refine_ls_hydrogen_treatment constr
_refine_ls_matrix_type full
_refine_ls_number_parameters 64
_refine_ls_number_reflns 1134
_refine_ls_number_restraints 0
_refine_ls_restrained_S_all 1.032
_refine_ls_R_factor_all 0.0597
_refine_ls_R_factor_gt 0.0532
_refine_ls_shift/su_max 0.000
_refine_ls_shift/su_mean 0.000
_refine_ls_structure_factor_coef Fsqd
_refine_ls_weighting_details 'calc w=1/[\s^2^(Fo^2^)+(0.1006P)^2^+0.0000P] where P=(Fo^2^+2Fc^2^)/3'
_refine_ls_weighting_scheme calc
_refine_ls_wR_factor_gt 0.1446
_refine_ls_wR_factor_ref 0.1493
_reflns_number_gt 928
_reflns_number_total 1134
_reflns_threshold_expression >2sigma(I)
_cod_data_source_file c4sc04042b2.cif
_cod_data_source_block as120
_cod_depositor_comments
;
The following automatic conversions were performed:

'_symmetry_cell_setting' value 'Hexagonal' changed to 'hexagonal'
according to
/usr/data/users/saulius/crontab/automatic-downloads/rss-feeds/RSC/lib/dictionaries/cif_core.dic
dictionary named 'cif_core.dic' version 2.4.2 from 2011-04-26.

Automatic conversion script
Id: cif_fix_values 3008 2015-01-20 13:52:24Z robertas 

 Adding full bibliography for 1518738--1518743.cif.
;
_cod_original_cell_volume 5839.6(6)
_cod_original_sg_symbol_H-M R-3c
_cod_database_code 1518739

loop_
_symmetry_equiv_pos_as_xyz
'x, y, z'
'-y, x-y, z'
'-x+y, -x, z'
'y, x, -z+1/2'
'x-y, -y, -z+1/2'
'-x, -x+y, -z+1/2'
'x+2/3, y+1/3, z+1/3'
'-y+2/3, x-y+1/3, z+1/3'
'-x+y+2/3, -x+1/3, z+1/3'
'y+2/3, x+1/3, -z+5/6'
'x-y+2/3, -y+1/3, -z+5/6'
'-x+2/3, -x+y+1/3, -z+5/6'
'x+1/3, y+2/3, z+2/3'
'-y+1/3, x-y+2/3, z+2/3'
'-x+y+1/3, -x+2/3, z+2/3'
'y+1/3, x+2/3, -z+7/6'
'x-y+1/3, -y+2/3, -z+7/6'
'-x+1/3, -x+y+2/3, -z+7/6'
'-x, -y, -z'
'y, -x+y, -z'
'x-y, x, -z'
'-y, -x, z-1/2'
'-x+y, y, z-1/2'
'x, x-y, z-1/2'
'-x+2/3, -y+1/3, -z+1/3'
'y+2/3, -x+y+1/3, -z+1/3'
'x-y+2/3, x+1/3, -z+1/3'
'-y+2/3, -x+1/3, z-1/6'
'-x+y+2/3, y+1/3, z-1/6'
'x+2/3, x-y+1/3, z-1/6'
'-x+1/3, -y+2/3, -z+2/3'
'y+1/3, -x+y+2/3, -z+2/3'
'x-y+1/3, x+2/3, -z+2/3'
'-y+1/3, -x+2/3, z+1/6'
'-x+y+1/3, y+2/3, z+1/6'
'x+1/3, x-y+2/3, z+1/6'

loop_
_atom_site_label
_atom_site_type_symbol
_atom_site_fract_x
_atom_site_fract_y
_atom_site_fract_z
_atom_site_U_iso_or_equiv
_atom_site_adp_type
_atom_site_occupancy
_atom_site_symmetry_multiplicity
_atom_site_calc_flag
_atom_site_refinement_flags
Sb1 Sb 0.6964(14) 0.4988(8) 0.0855(6) 0.065(5) Uani 0.25 1 d P
Sb1A Sb 0.6398(8) 0.4721(6) 0.0864(4) 0.0324(11) Uani 0.25 1 d P
S1 S 0.66298(18) 0.60053(13) 0.03222(5) 0.0820(7) Uani 1 1 d .
Cl1 Cl 0.8928(2) 0.5837(3) 0.07958(17) 0.0655(11) Uani 0.50 1 d P
C1 C 0.7138(9) 0.5565(7) -0.0092(3) 0.094(3) Uani 1 1 d .
H1A H 0.6844 0.5687 -0.0343 0.113 Uiso 1 1 calc R
H1B H 0.7938 0.6038 -0.0101 0.113 Uiso 1 1 calc R
C2 C 0.6880(6) 0.4393(5) -0.00866(17) 0.0641(17) Uani 1 1 d .
C3 C 0.5826(6) 0.3530(6) -0.00879(18) 0.0656(17) Uani 1 1 d .
H3A H 0.5240 0.3673 -0.0090 0.079 Uiso 1 1 calc R

loop_
_atom_site_aniso_label
_atom_site_aniso_U_11
_atom_site_aniso_U_22
_atom_site_aniso_U_33
_atom_site_aniso_U_23
_atom_site_aniso_U_13
_atom_site_aniso_U_12
Sb1 0.078(8) 0.059(4) 0.064(6) -0.0159(18) -0.034(3) 0.040(4)
Sb1A 0.027(3) 0.0278(19) 0.042(2) -0.0105(14) -0.017(2) 0.0135(15)
S1 0.1157(15) 0.0584(9) 0.0863(12) -0.0124(8) -0.0470(10) 0.0542(10)
Cl1 0.0459(14) 0.0660(19) 0.072(3) 0.010(2) -0.0105(15) 0.0188(14)
C1 0.136(7) 0.072(5) 0.081(5) 0.007(4) -0.026(5) 0.056(5)
C2 0.086(5) 0.067(4) 0.042(3) 0.004(3) -0.011(3) 0.039(4)
C3 0.075(4) 0.088(5) 0.047(3) -0.009(3) -0.017(3) 0.051(4)

loop_
_atom_type_symbol
_atom_type_description
_atom_type_scat_dispersion_real
_atom_type_scat_dispersion_imag
_atom_type_scat_source
C C 0.0181 0.0091 'International Tables Vol C Tables 4.2.6.8 and 6.1.1.4'
H H 0.0000 0.0000 'International Tables Vol C Tables 4.2.6.8 and 6.1.1.4'
S S 0.3331 0.5567 'International Tables Vol C Tables 4.2.6.8 and 6.1.1.4'
Cl Cl 0.3639 0.7018 'International Tables Vol C Tables 4.2.6.8 and 6.1.1.4'
Sb Sb -0.0562 5.8946 'International Tables Vol C Tables 4.2.6.8 and 6.1.1.4'

loop_
_geom_angle_atom_site_label_1
_geom_angle_atom_site_label_2
_geom_angle_atom_site_label_3
_geom_angle
_geom_angle_site_symmetry_1
_geom_angle_site_symmetry_3
Sb1A Sb1 Sb1A 81(8) 18_654 .
Sb1A Sb1 Sb1 68(8) 18_654 18_654
Sb1A Sb1 Sb1 14(2) . 18_654
Sb1A Sb1 S1 124(5) 18_654 18_654
Sb1A Sb1 S1 79.2(12) . 18_654
Sb1 Sb1 S1 90(2) 18_654 18_654
Sb1A Sb1 Cl1 97(8) 18_654 .
Sb1A Sb1 Cl1 176.6(14) . .
Sb1 Sb1 Cl1 164(3) 18_654 .
S1 Sb1 Cl1 104.2(6) 18_654 .
Sb1A Sb1 S1 36(4) 18_654 .
Sb1A Sb1 S1 81.1(10) . .
Sb1 Sb1 S1 73(2) 18_654 .
S1 Sb1 S1 89.5(3) 18_654 .
Cl1 Sb1 S1 99.1(6) . .
Sb1A Sb1 Cl1 104(8) 18_654 16_544
Sb1A Sb1 Cl1 166.7(13) . 16_544
Sb1 Sb1 Cl1 162.4(19) 18_654 16_544
S1 Sb1 Cl1 107.3(6) 18_654 16_544
Cl1 Sb1 Cl1 11.63(12) . 16_544
S1 Sb1 Cl1 110.1(6) . 16_544
Sb1 Sb1A Sb1A 84(8) 18_654 18_654
Sb1 Sb1A Sb1 99(8) 18_654 .
Sb1A Sb1A Sb1 15(3) 18_654 .
Sb1 Sb1A S1 142(5) 18_654 18_654
Sb1A Sb1A S1 92.9(17) 18_654 18_654
Sb1 Sb1A S1 83.8(12) . 18_654
Sb1 Sb1A Cl1 79(8) 18_654 18_654
Sb1A Sb1A Cl1 163(2) 18_654 18_654
Sb1 Sb1A Cl1 173.0(13) . 18_654
S1 Sb1A Cl1 102.4(3) 18_654 18_654
Sb1 Sb1A S1 53(5) 18_654 .
Sb1A Sb1A S1 70.9(15) 18_654 .
Sb1 Sb1A S1 82.7(10) . .
S1 Sb1A S1 90.4(2) 18_654 .
Cl1 Sb1A S1 100.3(4) 18_654 .
Sb1 Sb1A Cl1 73(8) 18_654 2_655
Sb1A Sb1A Cl1 154(2) 18_654 2_655
Sb1 Sb1A Cl1 161.9(12) . 2_655
S1 Sb1A Cl1 113.0(3) 18_654 2_655
Cl1 Sb1A Cl1 11.15(11) 18_654 2_655
S1 Sb1A Cl1 102.9(4) . 2_655
C1 S1 Sb1A 94.7(3) . 18_654
C1 S1 Sb1 100.8(4) . 18_654
Sb1A S1 Sb1 17.0(2) 18_654 18_654
C1 S1 Sb1A 103.5(3) . .
Sb1A S1 Sb1A 16.2(4) 18_654 .
Sb1 S1 Sb1A 3.5(6) 18_654 .
C1 S1 Sb1 97.0(4) . .
Sb1A S1 Sb1 2.6(5) 18_654 .
Sb1 S1 Sb1 17.5(8) 18_654 .
Sb1A S1 Sb1 16.18(18) . .
Cl1 Cl1 Sb1 119.3(5) 16_544 .
Cl1 Cl1 Sb1A 121.6(4) 16_544 18_654
Sb1 Cl1 Sb1A 4.2(7) . 18_654
Cl1 Cl1 Sb1 49.1(4) 16_544 16_544
Sb1 Cl1 Sb1 79.0(4) . 16_544
Sb1A Cl1 Sb1 79.49(11) 18_654 16_544
Cl1 Cl1 Sb1A 47.2(3) 16_544 3_665
Sb1 Cl1 Sb1A 78.99(12) . 3_665
Sb1A Cl1 Sb1A 79.7(3) 18_654 3_665
Sb1 Cl1 Sb1A 3.5(6) 16_544 3_665
C2 C1 S1 116.8(6) . .
C2 C1 H1A 108.1 . .
S1 C1 H1A 108.1 . .
C2 C1 H1B 108.1 . .
S1 C1 H1B 108.1 . .
H1A C1 H1B 107.3 . .
C3 C2 C3 118.3(6) 3_665 .
C3 C2 C1 119.4(7) 3_665 .
C3 C2 C1 122.3(7) . .
C2 C3 C2 121.7(6) 2_655 .
C2 C3 H3A 119.1 2_655 .
C2 C3 H3A 119.1 . .

loop_
_geom_bond_atom_site_label_1
_geom_bond_atom_site_label_2
_geom_bond_distance
_geom_bond_site_symmetry_2
Sb1 Sb1A 0.18(3) 18_654
Sb1 Sb1A 0.698(7) .
Sb1 Sb1 0.75(3) 18_654
Sb1 S1 2.368(14) 18_654
Sb1 Cl1 2.431(17) .
Sb1 S1 2.483(16) .
Sb1 Cl1 2.806(17) 16_544
Sb1A Sb1 0.18(3) 18_654
Sb1A Sb1A 0.693(16) 18_654
Sb1A S1 2.340(12) 18_654
Sb1A Cl1 2.460(10) 18_654
Sb1A S1 2.473(9) .
Sb1A Cl1 2.854(11) 2_655
S1 C1 1.810(9) .
S1 Sb1A 2.340(12) 18_654
S1 Sb1 2.368(14) 18_654
Cl1 Cl1 0.648(5) 16_544
Cl1 Sb1A 2.460(10) 18_654
Cl1 Sb1 2.806(17) 16_544
Cl1 Sb1A 2.854(11) 3_665
C1 C2 1.515(11) .
C1 H1A 0.9900 .
C1 H1B 0.9900 .
C2 C3 1.354(10) 3_665
C2 C3 1.382(10) .
C3 C2 1.354(10) 2_655
C3 H3A 0.9500 .

loop_
_geom_torsion_atom_site_label_1
_geom_torsion_atom_site_label_2
_geom_torsion_atom_site_label_3
_geom_torsion_atom_site_label_4
_geom_torsion
_geom_torsion_site_symmetry_1
_geom_torsion_site_symmetry_4
Sb1A Sb1 Sb1A Sb1 14(9) 18_654 18_654
S1 Sb1 Sb1A Sb1 142(5) 18_654 18_654
Cl1 Sb1 Sb1A Sb1 -44(29) . 18_654
S1 Sb1 Sb1A Sb1 50(5) . 18_654
Cl1 Sb1 Sb1A Sb1 -98(6) 16_544 18_654
Sb1 Sb1 Sb1A Sb1A -14(9) 18_654 18_654
S1 Sb1 Sb1A Sb1A 127(4) 18_654 18_654
Cl1 Sb1 Sb1A Sb1A -58(25) . 18_654
S1 Sb1 Sb1A Sb1A 36(4) . 18_654
Cl1 Sb1 Sb1A Sb1A -112(8) 16_544 18_654
Sb1A Sb1 Sb1A S1 -127(4) 18_654 18_654
Sb1 Sb1 Sb1A S1 -142(5) 18_654 18_654
Cl1 Sb1 Sb1A S1 175(100) . 18_654
S1 Sb1 Sb1A S1 -91.21(9) . 18_654
Cl1 Sb1 Sb1A S1 120(6) 16_544 18_654
Sb1A Sb1 Sb1A Cl1 80(10) 18_654 18_654
Sb1 Sb1 Sb1A Cl1 66(9) 18_654 18_654
S1 Sb1 Sb1A Cl1 -152(8) 18_654 18_654
Cl1 Sb1 Sb1A Cl1 22(34) . 18_654
S1 Sb1 Sb1A Cl1 116(8) . 18_654
Cl1 Sb1 Sb1A Cl1 -32(13) 16_544 18_654
Sb1A Sb1 Sb1A S1 -36(4) 18_654 .
Sb1 Sb1 Sb1A S1 -50(5) 18_654 .
S1 Sb1 Sb1A S1 91.21(9) 18_654 .
Cl1 Sb1 Sb1A S1 -94(27) . .
Cl1 Sb1 Sb1A S1 -149(6) 16_544 .
Sb1A Sb1 Sb1A Cl1 74(6) 18_654 2_655
Sb1 Sb1 Sb1A Cl1 59(5) 18_654 2_655
S1 Sb1 Sb1A Cl1 -159(3) 18_654 2_655
Cl1 Sb1 Sb1A Cl1 16(29) . 2_655
S1 Sb1 Sb1A Cl1 110(3) . 2_655
Cl1 Sb1 Sb1A Cl1 -39(8) 16_544 2_655
Sb1 Sb1A S1 C1 -39(10) 18_654 .
Sb1A Sb1A S1 C1 58.5(17) 18_654 .
Sb1 Sb1A S1 C1 67.7(11) . .
S1 Sb1A S1 C1 151.4(4) 18_654 .
Cl1 Sb1A S1 C1 -105.9(4) 18_654 .
Cl1 Sb1A S1 C1 -94.9(4) 2_655 .
Sb1 Sb1A S1 Sb1A -97(9) 18_654 18_654
Sb1 Sb1A S1 Sb1A 9.2(19) . 18_654
S1 Sb1A S1 Sb1A 92.9(18) 18_654 18_654
Cl1 Sb1A S1 Sb1A -164.4(19) 18_654 18_654
Cl1 Sb1A S1 Sb1A -153.4(18) 2_655 18_654
Sb1A Sb1A S1 Sb1 97(9) 18_654 18_654
Sb1 Sb1A S1 Sb1 107(9) . 18_654
S1 Sb1A S1 Sb1 -170(10) 18_654 18_654
Cl1 Sb1A S1 Sb1 -67(10) 18_654 18_654
Cl1 Sb1A S1 Sb1 -56(10) 2_655 18_654
Sb1 Sb1A S1 Sb1 -107(9) 18_654 .
Sb1A Sb1A S1 Sb1 -9.2(19) 18_654 .
S1 Sb1A S1 Sb1 83.7(11) 18_654 .
Cl1 Sb1A S1 Sb1 -173.6(12) 18_654 .
Cl1 Sb1A S1 Sb1 -162.5(12) 2_655 .
Sb1A Sb1 S1 C1 -28(14) 18_654 .
Sb1A Sb1 S1 C1 -115.0(11) . .
Sb1 Sb1 S1 C1 -104(2) 18_654 .
S1 Sb1 S1 C1 165.9(5) 18_654 .
Cl1 Sb1 S1 C1 61.5(5) . .
Cl1 Sb1 S1 C1 57.6(6) 16_544 .
Sb1A Sb1 S1 Sb1A -87(13) . 18_654
Sb1 Sb1 S1 Sb1A -76(13) 18_654 18_654
S1 Sb1 S1 Sb1A -166(14) 18_654 18_654
Cl1 Sb1 S1 Sb1A 90(13) . 18_654
Cl1 Sb1 S1 Sb1A 86(13) 16_544 18_654
Sb1A Sb1 S1 Sb1 76(13) 18_654 18_654
Sb1A Sb1 S1 Sb1 -11.1(19) . 18_654
S1 Sb1 S1 Sb1 -90(2) 18_654 18_654
Cl1 Sb1 S1 Sb1 165(2) . 18_654
Cl1 Sb1 S1 Sb1 162(2) 16_544 18_654
Sb1A Sb1 S1 Sb1A 87(13) 18_654 .
Sb1 Sb1 S1 Sb1A 11.1(19) 18_654 .
S1 Sb1 S1 Sb1A -79.1(12) 18_654 .
Cl1 Sb1 S1 Sb1A 176.6(13) . .
Cl1 Sb1 S1 Sb1A 172.7(13) 16_544 .
Sb1A Sb1 Cl1 Cl1 -126(5) 18_654 16_544
Sb1A Sb1 Cl1 Cl1 -68(27) . 16_544
Sb1 Sb1 Cl1 Cl1 -104(4) 18_654 16_544
S1 Sb1 Cl1 Cl1 106.7(13) 18_654 16_544
S1 Sb1 Cl1 Cl1 -161.5(13) . 16_544
Sb1A Sb1 Cl1 Sb1A 58(25) . 18_654
Sb1 Sb1 Cl1 Sb1A 22(5) 18_654 18_654
S1 Sb1 Cl1 Sb1A -128(5) 18_654 18_654
S1 Sb1 Cl1 Sb1A -36(4) . 18_654
Cl1 Sb1 Cl1 Sb1A 126(5) 16_544 18_654
Sb1A Sb1 Cl1 Sb1 -96(5) 18_654 16_544
Sb1A Sb1 Cl1 Sb1 -39(26) . 16_544
Sb1 Sb1 Cl1 Sb1 -74(3) 18_654 16_544
S1 Sb1 Cl1 Sb1 135.8(10) 18_654 16_544
S1 Sb1 Cl1 Sb1 -132.4(8) . 16_544
Cl1 Sb1 Cl1 Sb1 29.2(14) 16_544 16_544
Sb1A Sb1 Cl1 Sb1A -100(4) 18_654 3_665
Sb1A Sb1 Cl1 Sb1A -42(27) . 3_665
Sb1 Sb1 Cl1 Sb1A -78(4) 18_654 3_665
S1 Sb1 Cl1 Sb1A 132.3(4) 18_654 3_665
S1 Sb1 Cl1 Sb1A -135.9(3) . 3_665
Cl1 Sb1 Cl1 Sb1A 25.6(12) 16_544 3_665
Sb1A S1 C1 C2 37.5(7) 18_654 .
Sb1 S1 C1 C2 21.5(8) 18_654 .
Sb1A S1 C1 C2 23.7(8) . .
Sb1 S1 C1 C2 38.8(8) . .
S1 C1 C2 C3 -121.0(7) . 3_665
S1 C1 C2 C3 60.2(8) . .
C3 C2 C3 C2 0.6(13) 3_665 2_655
C1 C2 C3 C2 179.4(5) . 2_655
